data_7028763
loop_
_publ_author_name
'Li, Ming'
'Li, R. K.'

_publ_section_title
;
 Two new bismuth thiourea bromides: crystal structure, growth, and
 characterization.
;
_journal_issue 6
_journal_name_full 'Dalton transactions (Cambridge, England : 2003)'
_journal_page_first 2577
_journal_page_last 2580
_journal_paper_doi 10.1039/c3dt52953c
_journal_volume 43
_journal_year 2014
_chemical_formula_sum 'C3 H12 Bi Br3 N6 S3'
_chemical_formula_weight 677.05
_chemical_name_systematic
;
 ?
;
_space_group_crystal_system monoclinic
_space_group_IT_number 9
_space_group_name_Hall 'C -2yc'
_space_group_name_H-M_alt 'C 1 c 1'
_symmetry_space_group_name_Hall 'C -2yc'
_symmetry_space_group_name_H-M 'C 1 c 1'
_atom_sites_solution_hydrogens geom
_audit_creation_method SHELXL-2013
_cell_angle_alpha 90
_cell_angle_beta 90.7810(10)
_cell_angle_gamma 90
_cell_formula_units_Z 4
_cell_length_a 8.6238(7)
_cell_length_b 12.2506(11)
_cell_length_c 15.5040(13)
_cell_measurement_reflns_used 4929
_cell_measurement_temperature 296(2)
_cell_measurement_theta_max 27.548
_cell_measurement_theta_min 2.628
_cell_volume 1637.8(2)
_computing_structure_refinement 'SHELXL-2013 (Sheldrick, 2013)'
_diffrn_ambient_temperature 296(2)
_diffrn_measured_fraction_theta_full 0.999
_diffrn_measured_fraction_theta_max 0.997
_diffrn_radiation_type MoK\a
_diffrn_radiation_wavelength 0.71073
_diffrn_reflns_av_R_equivalents 0.0349
_diffrn_reflns_av_unetI/netI 0.0427
_diffrn_reflns_Laue_measured_fraction_full 0.999
_diffrn_reflns_Laue_measured_fraction_max 0.997
_diffrn_reflns_limit_h_max 11
_diffrn_reflns_limit_h_min -11
_diffrn_reflns_limit_k_max 15
_diffrn_reflns_limit_k_min -15
_diffrn_reflns_limit_l_max 20
_diffrn_reflns_limit_l_min -20
_diffrn_reflns_number 9368
_diffrn_reflns_point_group_measured_fraction_full 1.000
_diffrn_reflns_point_group_measured_fraction_max 0.997
_diffrn_reflns_theta_full 25.242
_diffrn_reflns_theta_max 27.548
_diffrn_reflns_theta_min 2.628
_exptl_absorpt_coefficient_mu 18.453
_exptl_absorpt_correction_T_max 0.7456
_exptl_absorpt_correction_T_min 0.5144
_exptl_absorpt_correction_type numerical
_exptl_absorpt_process_details SADABS
_exptl_crystal_colour Colorless
_exptl_crystal_density_diffrn 2.746
_exptl_crystal_description Prism
_exptl_crystal_F_000 1232
_exptl_crystal_size_max 0.09
_exptl_crystal_size_mid 0.06
_exptl_crystal_size_min 0.05
_refine_diff_density_max 0.906
_refine_diff_density_min -1.282
_refine_diff_density_rms 0.187
_refine_ls_abs_structure_details
;
 Refined as an inversion twin.
;
_refine_ls_abs_structure_Flack 0.628(13)
_refine_ls_extinction_method none
_refine_ls_goodness_of_fit_ref 1.053
_refine_ls_hydrogen_treatment constr
_refine_ls_matrix_type full
_refine_ls_number_parameters 146
_refine_ls_number_reflns 3741
_refine_ls_number_restraints 35
_refine_ls_restrained_S_all 1.062
_refine_ls_R_factor_all 0.0335
_refine_ls_R_factor_gt 0.0295
_refine_ls_shift/su_max 0.000
_refine_ls_shift/su_mean 0.000
_refine_ls_structure_factor_coef Fsqd
_refine_ls_weighting_details
;
 w=1/[\s^2^(Fo^2^)+(0.0414P)^2^+2.7202P]
 where P=(Fo^2^+2Fc^2^)/3
;
_refine_ls_weighting_scheme calc
_refine_ls_wR_factor_gt 0.0797
_refine_ls_wR_factor_ref 0.0812
_reflns_Friedel_coverage 0.996
_reflns_Friedel_fraction_full 1.000
_reflns_Friedel_fraction_max 0.997
_reflns_number_gt 3386
_reflns_number_total 3741
_reflns_threshold_expression 'I > 2\s(I)'
_cod_data_source_file c3dt52953c.txt
_cod_data_source_block bbr1
_cod_database_code 7028763
_shelx_space_group_comment
;
The symmetry employed for this shelxl refinement is uniquely defined
by the following loop, which should always be used as a source of
symmetry information in preference to the above space-group names.
They are only intended as comments.
;
_shelxl_version_number 2013-2

loop_
_space_group_symop_operation_xyz
'x, y, z'
'x, -y, z+1/2'
'x+1/2, y+1/2, z'
'x+1/2, -y+1/2, z+1/2'

loop_
_atom_site_label
_atom_site_type_symbol
_atom_site_fract_x
_atom_site_fract_y
_atom_site_fract_z
_atom_site_U_iso_or_equiv
_atom_site_adp_type
_atom_site_occupancy
_atom_site_site_symmetry_order
_atom_site_calc_flag
_atom_site_refinement_flags_posn
_atom_site_refinement_flags_adp
Bi1 Bi 0.23417(12) 0.43108(3) 0.40953(7) 0.02288(13) Uani 1 1 d . .
Br1 Br 0.4821(4) 0.4268(2) 0.2887(2) 0.0555(9) Uani 1 1 d . .
Br2 Br 0.3941(3) 0.5960(3) 0.51546(17) 0.0455(8) Uani 1 1 d . .
Br3 Br 0.0714(3) 0.5966(3) 0.30877(18) 0.0517(10) Uani 1 1 d . .
S1 S -0.0137(4) 0.4280(3) 0.5288(3) 0.0067(8) Uani 1 1 d . U
S2 S 0.3818(9) 0.2671(8) 0.5055(4) 0.0411(18) Uani 1 1 d . .
S3 S 0.0905(8) 0.2622(7) 0.3224(4) 0.0360(16) Uani 1 1 d . .
C1 C -0.1736(16) 0.4255(9) 0.4561(9) 0.032(3) Uani 1 1 d D .
N1 N -0.2440(19) 0.5153(10) 0.4357(10) 0.061(5) Uani 1 1 d D .
H1A H -0.3277 0.5134 0.4050 0.073 Uiso 1 1 calc R U
H1B H -0.2070 0.5769 0.4529 0.073 Uiso 1 1 calc R U
N2 N -0.2357(15) 0.3342(10) 0.4280(11) 0.054(4) Uani 1 1 d D .
H2A H -0.3196 0.3359 0.3974 0.065 Uiso 1 1 calc R U
H2B H -0.1924 0.2727 0.4401 0.065 Uiso 1 1 calc R U
C2 C 0.302(2) 0.2857(14) 0.6053(11) 0.021(4) Uani 1 1 d D U
N3 N 0.223(2) 0.2077(16) 0.6427(13) 0.053(5) Uani 1 1 d D .
H3A H 0.2002 0.2128 0.6964 0.063 Uiso 1 1 calc R U
H3B H 0.1931 0.1516 0.6134 0.063 Uiso 1 1 calc R U
N4 N 0.3408(16) 0.3680(13) 0.6567(9) 0.033(4) Uani 1 1 d D .
H4A H 0.3142 0.3672 0.7100 0.040 Uiso 1 1 calc R U
H4B H 0.3929 0.4221 0.6368 0.040 Uiso 1 1 calc R U
C3 C 0.153(3) 0.2796(19) 0.2194(14) 0.044(7) Uani 1 1 d D .
N5 N 0.267(2) 0.2192(16) 0.1890(12) 0.042(5) Uani 1 1 d D U
H5A H 0.3093 0.2362 0.1410 0.051 Uiso 1 1 calc R U
H5B H 0.2988 0.1629 0.2173 0.051 Uiso 1 1 calc R U
N6 N 0.101(2) 0.3651(15) 0.1790(10) 0.044(4) Uani 1 1 d D U
H6A H 0.1407 0.3842 0.1308 0.053 Uiso 1 1 calc R U
H6B H 0.0262 0.4026 0.2004 0.053 Uiso 1 1 calc R U

loop_
_atom_site_aniso_label
_atom_site_aniso_U_11
_atom_site_aniso_U_22
_atom_site_aniso_U_33
_atom_site_aniso_U_23
_atom_site_aniso_U_13
_atom_site_aniso_U_12
Bi1 0.02558(19) 0.02364(18) 0.01941(18) 0.0011(6) -0.00034(12) 0.0038(5)
Br1 0.0534(16) 0.0699(18) 0.0431(15) -0.0037(11) -0.0012(12) 0.0096(11)
Br2 0.0515(18) 0.0464(17) 0.0387(16) -0.0111(13) 0.0057(14) -0.0099(13)
Br3 0.060(2) 0.0481(17) 0.0480(18) 0.0225(14) 0.0173(16) 0.0314(14)
S1 0.0043(12) 0.0118(13) 0.0040(12) -0.0002(10) -0.0012(10) -0.0004(10)
S2 0.059(4) 0.043(4) 0.022(3) 0.004(2) 0.010(3) 0.010(3)
S3 0.047(3) 0.038(3) 0.023(2) -0.004(2) 0.001(2) -0.023(3)
C1 0.033(7) 0.029(6) 0.035(7) 0.005(5) 0.009(5) 0.004(5)
N1 0.063(11) 0.036(7) 0.084(14) -0.005(7) -0.004(10) 0.007(7)
N2 0.032(8) 0.045(7) 0.084(13) -0.005(7) -0.024(6) 0.003(6)
C2 0.020(5) 0.024(5) 0.021(5) 0.000(4) 0.000(4) 0.007(4)
N3 0.059(11) 0.058(11) 0.040(10) 0.018(8) -0.003(8) 0.008(8)
N4 0.033(7) 0.048(8) 0.018(7) -0.008(6) 0.012(5) -0.006(6)
C3 0.041(11) 0.064(13) 0.028(9) -0.014(9) -0.005(7) -0.005(9)
N5 0.053(7) 0.047(7) 0.027(6) -0.005(5) 0.004(6) 0.015(6)
N6 0.055(7) 0.052(7) 0.026(6) 0.011(5) 0.011(5) -0.009(6)

loop_
_atom_type_symbol
_atom_type_description
_atom_type_scat_dispersion_real
_atom_type_scat_dispersion_imag
_atom_type_scat_source
C C 0.0033 0.0016 'International Tables Vol C Tables 4.2.6.8 and 6.1.1.4'
H H 0.0000 0.0000 'International Tables Vol C Tables 4.2.6.8 and 6.1.1.4'
N N 0.0061 0.0033 'International Tables Vol C Tables 4.2.6.8 and 6.1.1.4'
S S 0.1246 0.1234 'International Tables Vol C Tables 4.2.6.8 and 6.1.1.4'
Br Br -0.2901 2.4595 'International Tables Vol C Tables 4.2.6.8 and 6.1.1.4'
Bi Bi -4.1077 10.2566 'International Tables Vol C Tables 4.2.6.8 and 6.1.1.4'

loop_
_geom_angle_atom_site_label_1
_geom_angle_atom_site_label_2
_geom_angle_atom_site_label_3
_geom_angle
S3 Bi1 S2 85.40(11)
S3 Bi1 S1 88.41(15)
S2 Bi1 S1 89.16(16)
S3 Bi1 Br1 90.01(15)
S2 Bi1 Br1 89.79(15)
S1 Bi1 Br1 178.17(5)
S3 Bi1 Br3 92.8(2)
S2 Bi1 Br3 178.0(2)
S1 Bi1 Br3 89.82(10)
Br1 Bi1 Br3 91.19(8)
S3 Bi1 Br2 174.54(18)
S2 Bi1 Br2 89.4(2)
S1 Bi1 Br2 89.81(9)
Br1 Bi1 Br2 91.67(9)
Br3 Bi1 Br2 92.31(5)
C1 S1 Bi1 99.9(5)
C2 S2 Bi1 101.5(8)
C3 S3 Bi1 102.7(9)
N1 C1 N2 117.1(13)
N1 C1 S1 119.9(11)
N2 C1 S1 122.6(9)
N3 C2 N4 114.6(16)
N3 C2 S2 121.2(14)
N4 C2 S2 122.7(13)
N6 C3 N5 122(2)
N6 C3 S3 116.3(15)
N5 C3 S3 120.6(17)

loop_
_geom_bond_atom_site_label_1
_geom_bond_atom_site_label_2
_geom_bond_distance
Bi1 S3 2.756(7)
Bi1 S2 2.796(8)
Bi1 S1 2.846(4)
Bi1 Br1 2.862(4)
Bi1 Br3 2.909(3)
Bi1 Br2 2.936(3)
S1 C1 1.769(15)
S2 C2 1.718(18)
S3 C3 1.70(2)
C1 N1 1.294(15)
C1 N2 1.312(15)
C2 N3 1.314(16)
C2 N4 1.326(15)
C3 N6 1.298(17)
C3 N5 1.325(17)
